data_4002402
loop_
_publ_author_name
'Kruth, A.'
'Davies, R.A.'
'Islam, M.S.'
'Irvine, J.T.S.'

_publ_section_title
;
 Combined neutron diffraction and atomistic modeling studies of structure,
 defects, and water incorporation in doped barium cerate perovskites
;
_journal_name_full 'Chemistry of Materials (1,1989-)'
_journal_page_first 1239
_journal_page_last 1248
_journal_volume 19
_journal_year 2007
_chemical_formula_sum 'Ba0.9 Ce0.8 La0.1 O2.83 Y0.2'
_chemical_name_systematic '(Ba0.90 La0.10) (Ce0.80 Y0.20) O2.83'
_space_group_IT_number 62
_symmetry_space_group_name_Hall '-P 2c 2ab'
_symmetry_space_group_name_H-M 'P b n m'
_cell_angle_alpha 90
_cell_angle_beta 90
_cell_angle_gamma 90
_cell_formula_units_Z 4
_cell_length_a 6.1953
_cell_length_b 6.199
_cell_length_c 8.7567
_cell_volume 336.298
_citation_journal_id_ASTM CMATEX
_cod_data_source_file Kruth_CMATEX_2007_1337.cif
_cod_data_source_block Ba0.9Ce0.8La0.1O2.83Y0.2
_cod_original_cell_volume 336.2981
_cod_original_sg_symbol_Hall '-P 2ac 2n (z,x,y)'
_cod_database_code 4002402

loop_
_symmetry_equiv_pos_as_xyz
x,y,z
x+1/2,-y+1/2,-z
-x+1/2,y+1/2,-z+1/2
-x,-y,z+1/2
-x,-y,-z
-x-1/2,y-1/2,z
x-1/2,-y-1/2,z-1/2
x,y,-z-1/2

loop_
_atom_site_label
_atom_site_type_symbol
_atom_site_fract_x
_atom_site_fract_y
_atom_site_fract_z
_atom_site_occupancy
_atom_site_U_iso_or_equiv
O2 O-2 0.7278 0.2742 0.043 0.91 0.0
O1 O-2 0.0795 0.4886 0.25 1.01 0.0
Y1 Y+3 0.5 0 0 0.2 0.0
Ce1 Ce+3 0.5 0 0 0.8 0.0
Ba1 Ba+2 0.0089 0.0144 0.25 0.9 0.0
La1 La+3 0.0089 0.0144 0.25 0.1 0.0
